data_4310670
loop_
_publ_author_name
'Xiaofan Ren'
'Bert D. Alleyne'
'Peter I. Djurovich'
'Chihaya Adachi'
'Irina Tsyba'
'Robert Bau'
'Mark E. Thompson'

_publ_section_title
;
 Organometallic Complexes as Hole-Transporting Materials in Organic
 Light-Emitting Diodes
;
_journal_name_full 'Inorganic Chemistry'
_journal_page_first 1697
_journal_page_last 1707
_journal_paper_doi 10.1021/ic035183f
_journal_volume 43
_journal_year 2004
_chemical_formula_sum 'C18 H14 Cl2 Co N4'
_chemical_formula_weight 416.16
_chemical_name_common Co(ppz2)Cl2
_chemical_name_systematic
; 
 ? 
;
_space_group_IT_number 7
_symmetry_cell_setting monoclinic
_symmetry_space_group_name_Hall 'P -2yac'
_symmetry_space_group_name_H-M 'P 1 n 1'
_atom_sites_solution_hydrogens geom
_atom_sites_solution_primary direct
_atom_sites_solution_secondary difmap
_audit_creation_method SHELXL-97
_cell_angle_alpha 90.00
_cell_angle_beta 95.079(11)
_cell_angle_gamma 90.00
_cell_formula_units_Z 2
_cell_length_a 7.866(5)
_cell_length_b 8.854(6)
_cell_length_c 13.619(9)
_cell_measurement_reflns_used 4650
_cell_measurement_temperature 273(2)
_cell_measurement_theta_max 27.51
_cell_measurement_theta_min 2.30
_cell_volume 944.8(11)
_computing_cell_refinement 'Bruker SMART'
_computing_data_collection 'Bruker SMART'
_computing_data_reduction 'Bruker SAINT'
_computing_molecular_graphics 'Bruker SHELXTL'
_computing_publication_material 'Bruker SHELXTL'
_computing_structure_refinement 'SHELXL-97 (Sheldrick, 1997)'
_computing_structure_solution 'SHELXS-97 (Sheldrick, 1990)'
_diffrn_ambient_temperature 273(2)
_diffrn_measured_fraction_theta_full 0.945
_diffrn_measured_fraction_theta_max 0.945
_diffrn_measurement_device_type 'CCD area detector'
_diffrn_measurement_method 'phi and omega scans'
_diffrn_radiation_monochromator graphite
_diffrn_radiation_source 'fine-focus sealed tube'
_diffrn_radiation_type MoK\a
_diffrn_radiation_wavelength 0.71073
_diffrn_reflns_av_R_equivalents 0.0176
_diffrn_reflns_av_sigmaI/netI 0.0427
_diffrn_reflns_limit_h_max 8
_diffrn_reflns_limit_h_min -10
_diffrn_reflns_limit_k_max 11
_diffrn_reflns_limit_k_min -9
_diffrn_reflns_limit_l_max 17
_diffrn_reflns_limit_l_min -17
_diffrn_reflns_number 5380
_diffrn_reflns_theta_full 27.61
_diffrn_reflns_theta_max 27.61
_diffrn_reflns_theta_min 2.30
_exptl_absorpt_coefficient_mu 1.198
_exptl_absorpt_correction_type none
_exptl_crystal_density_diffrn 1.463
_exptl_crystal_density_meas 0
_exptl_crystal_density_method 'not measured'
_exptl_crystal_F_000 422
_refine_diff_density_max 0.262
_refine_diff_density_min -0.162
_refine_diff_density_rms 0.042
_refine_ls_abs_structure_details 'Flack H D (1983), Acta Cryst. A39, 876-881'
_refine_ls_abs_structure_Flack 0.014(11)
_refine_ls_extinction_method none
_refine_ls_goodness_of_fit_ref 0.842
_refine_ls_hydrogen_treatment mixed
_refine_ls_matrix_type full
_refine_ls_number_parameters 226
_refine_ls_number_reflns 3372
_refine_ls_number_restraints 2
_refine_ls_restrained_S_all 0.841
_refine_ls_R_factor_all 0.0255
_refine_ls_R_factor_gt 0.0243
_refine_ls_shift/su_max 0.002
_refine_ls_shift/su_mean 0.000
_refine_ls_structure_factor_coef Fsqd
_refine_ls_weighting_details 'calc w=1/[\s^2^(Fo^2^)+(0.0466P)^2^+0.0000P] where P=(Fo^2^+2Fc^2^)/3'
_refine_ls_weighting_scheme calc
_refine_ls_wR_factor_gt 0.0630
_refine_ls_wR_factor_ref 0.0638
_reflns_number_gt 3221
_reflns_number_total 3372
_reflns_threshold_expression >2sigma(I)
_cod_data_source_file ic035183fsi20031013_082859.cif
_cod_data_source_block bluem
_cod_depositor_comments
;
The following automatic conversions were performed:
'_symmetry_cell_setting' value 'Monoclinic' changed to 'monoclinic'
according to '/home/saulius/struct/CIF-dictionaries/cif_core.dic'
dictionary named 'cif_core.dic' version 2.4.1 from 2010-06-29.

Automatic conversion script
Id: cif_fix_enum 1527 2010-12-29 10:47:43Z saulius 
;
_cod_original_cell_volume 944.9(11)
_cod_database_code 4310670

loop_
_symmetry_equiv_pos_as_xyz
'x, y, z'
'x+1/2, -y, z+1/2'

loop_
_atom_site_label
_atom_site_type_symbol
_atom_site_fract_x
_atom_site_fract_y
_atom_site_fract_z
_atom_site_U_iso_or_equiv
_atom_site_adp_type
_atom_site_occupancy
_atom_site_symmetry_multiplicity
_atom_site_calc_flag
_atom_site_refinement_flags
_atom_site_disorder_assembly
_atom_site_disorder_group
Co1 Co 0.13450(3) 0.79253(3) 0.90718(2) 0.04226(8) Uani 1 1 d . . .
N1 N 0.3735(2) 0.8371(2) 0.96765(13) 0.0439(4) Uani 1 1 d . . .
N2 N 0.5135(2) 0.8686(2) 0.91883(13) 0.0418(4) Uani 1 1 d . . .
N3 N 0.0957(3) 0.6550(2) 0.78779(15) 0.0511(4) Uani 1 1 d . . .
N4 N 0.1712(3) 0.5200(2) 0.77537(18) 0.0597(5) Uani 1 1 d . . .
Cl1 Cl 0.01767(7) 1.01179(7) 0.85026(5) 0.05723(15) Uani 1 1 d . . .
Cl2 Cl 0.01890(9) 0.67317(8) 1.03143(5) 0.06259(16) Uani 1 1 d . . .
C1 C 0.4833(3) 0.6998(3) 0.77538(17) 0.0470(5) Uani 1 1 d . . .
C2 C 0.4777(4) 0.6821(4) 0.6722(2) 0.0609(6) Uani 1 1 d . . .
H2 H 0.4596 0.5868 0.6445 0.073 Uiso 1 1 calc R . .
C3 C 0.4989(4) 0.8061(4) 0.6115(2) 0.0680(8) Uani 1 1 d . . .
H3 H 0.4949 0.7931 0.5435 0.082 Uiso 1 1 calc R . .
C4 C 0.5253(4) 0.9459(4) 0.6512(2) 0.0710(8) Uani 1 1 d . . .
H4 H 0.5398 1.0280 0.6102 0.085 Uiso 1 1 calc R . .
C5 C 0.5311(3) 0.9673(3) 0.7534(2) 0.0574(6) Uani 1 1 d . . .
H5 H 0.5488 1.0631 0.7804 0.069 Uiso 1 1 calc R . .
C6 C 0.5100(3) 0.8443(3) 0.81339(16) 0.0442(4) Uani 1 1 d . . .
C7 C 0.3217(3) 0.4742(3) 0.83558(19) 0.0568(6) Uani 1 1 d . . .
C8 C 0.3156(5) 0.3402(3) 0.8881(3) 0.0813(9) Uani 1 1 d . . .
H8 H 0.2160 0.2832 0.8844 0.098 Uiso 1 1 calc R . .
C9 C 0.4577(7) 0.2927(4) 0.9454(3) 0.0980(13) Uani 1 1 d . . .
H9 H 0.4553 0.2022 0.9800 0.118 Uiso 1 1 calc R . .
C10 C 0.6036(6) 0.3790(5) 0.9517(3) 0.0922(11) Uani 1 1 d . . .
H10 H 0.6986 0.3468 0.9917 0.111 Uiso 1 1 calc R . .
C11 C 0.6119(4) 0.5137(3) 0.8994(2) 0.0691(7) Uani 1 1 d . . .
H11 H 0.7115 0.5709 0.9047 0.083 Uiso 1 1 calc R . .
C12 C 0.4692(3) 0.5626(3) 0.83860(17) 0.0511(5) Uani 1 1 d . . .
C13 C 0.4206(3) 0.8722(3) 1.06261(17) 0.0495(5) Uani 1 1 d . . .
H13 H 0.3506 0.8619 1.1138 0.059 Uiso 1 1 calc R . .
C14 C 0.5864(3) 0.9253(3) 1.07385(17) 0.0521(5) Uani 1 1 d . . .
H14 H 0.6472 0.9574 1.1318 0.063 Uiso 1 1 calc R . .
C15 C 0.6424(3) 0.9207(3) 0.98110(17) 0.0491(5) Uani 1 1 d . . .
H15 H 0.7501 0.9485 0.9644 0.059 Uiso 1 1 calc R . .
C16 C -0.0440(4) 0.6572(4) 0.7247(2) 0.0664(7) Uani 1 1 d . . .
H16 H -0.1202 0.7376 0.7172 0.080 Uiso 1 1 calc R . .
C17 C -0.0603(5) 0.5239(5) 0.6720(3) 0.0891(10) Uani 1 1 d . . .
H17 H -0.1463 0.4974 0.6238 0.107 Uiso 1 1 calc R . .
C18 C 0.0786(5) 0.4394(4) 0.7065(3) 0.0886(11) Uani 1 1 d . . .
H18 H 0.1042 0.3426 0.6857 0.106 Uiso 1 1 calc R . .

loop_
_atom_site_aniso_label
_atom_site_aniso_U_11
_atom_site_aniso_U_22
_atom_site_aniso_U_33
_atom_site_aniso_U_23
_atom_site_aniso_U_13
_atom_site_aniso_U_12
Co1 0.03602(13) 0.04316(14) 0.04729(13) -0.00120(13) 0.00199(9) -0.00266(12)
N1 0.0365(9) 0.0511(10) 0.0441(9) -0.0014(8) 0.0034(7) -0.0012(7)
N2 0.0357(9) 0.0440(9) 0.0459(8) -0.0024(7) 0.0037(7) -0.0026(7)
N3 0.0464(11) 0.0541(11) 0.0516(10) -0.0070(8) -0.0023(8) -0.0010(8)
N4 0.0591(12) 0.0460(10) 0.0720(12) -0.0143(10) -0.0054(10) -0.0075(9)
Cl1 0.0595(3) 0.0468(3) 0.0656(3) 0.0087(2) 0.0069(3) 0.0023(2)
Cl2 0.0584(4) 0.0608(3) 0.0691(4) 0.0171(3) 0.0086(3) -0.0110(3)
C1 0.0383(11) 0.0552(13) 0.0468(11) -0.0050(9) 0.0003(9) 0.0065(9)
C2 0.0508(14) 0.0807(18) 0.0502(12) -0.0123(12) -0.0014(11) 0.0028(12)
C3 0.0543(16) 0.105(2) 0.0440(12) 0.0026(13) 0.0025(11) -0.0057(13)
C4 0.0555(15) 0.097(2) 0.0600(14) 0.0239(15) 0.0022(12) -0.0132(15)
C5 0.0488(13) 0.0610(14) 0.0625(13) 0.0081(11) 0.0050(11) -0.0087(11)
C6 0.0330(10) 0.0540(12) 0.0454(10) 0.0005(9) 0.0031(8) -0.0021(8)
C7 0.0669(16) 0.0382(11) 0.0635(14) -0.0085(10) -0.0035(12) 0.0030(10)
C8 0.106(3) 0.0416(14) 0.094(2) -0.0043(14) -0.003(2) -0.0047(15)
C9 0.138(4) 0.0492(17) 0.102(3) 0.0146(17) -0.012(3) 0.0142(19)
C10 0.104(3) 0.081(2) 0.0858(18) 0.0089(18) -0.023(2) 0.037(2)
C11 0.0667(19) 0.0687(16) 0.0691(15) -0.0056(15) -0.0104(14) 0.0147(14)
C12 0.0558(13) 0.0436(11) 0.0526(11) -0.0084(9) -0.0032(10) 0.0093(9)
C13 0.0488(12) 0.0550(13) 0.0446(9) -0.0008(10) 0.0036(9) 0.0041(10)
C14 0.0473(12) 0.0562(13) 0.0507(11) -0.0024(10) -0.0082(9) 0.0024(10)
C15 0.0372(11) 0.0503(12) 0.0588(12) -0.0018(11) -0.0008(9) -0.0062(9)
C16 0.0508(14) 0.0797(18) 0.0666(15) -0.0079(14) -0.0058(12) -0.0052(13)
C17 0.0730(19) 0.099(3) 0.089(2) -0.030(2) -0.0260(17) -0.0125(18)
C18 0.087(2) 0.071(2) 0.102(2) -0.0377(18) -0.0197(19) -0.0107(16)

loop_
_atom_type_symbol
_atom_type_description
_atom_type_scat_dispersion_real
_atom_type_scat_dispersion_imag
_atom_type_scat_source
C C 0.0033 0.0016 'International Tables Vol C Tables 4.2.6.8 and 6.1.1.4'
N N 0.0061 0.0033 'International Tables Vol C Tables 4.2.6.8 and 6.1.1.4'
Co Co 0.3494 0.9721 'International Tables Vol C Tables 4.2.6.8 and 6.1.1.4'
Cl Cl 0.1484 0.1585 'International Tables Vol C Tables 4.2.6.8 and 6.1.1.4'
H H 0.0000 0.0000 'International Tables Vol C Tables 4.2.6.8 and 6.1.1.4'

loop_
_geom_angle_atom_site_label_1
_geom_angle_atom_site_label_2
_geom_angle_atom_site_label_3
_geom_angle
_geom_angle_site_symmetry_1
_geom_angle_site_symmetry_3
_geom_angle_publ_flag
N1 Co1 N3 120.72(8) . . ?
N1 Co1 Cl2 102.01(6) . . ?
N3 Co1 Cl2 106.12(8) . . ?
N1 Co1 Cl1 107.91(6) . . ?
N3 Co1 Cl1 102.29(8) . . ?
Cl2 Co1 Cl1 118.84(4) . . ?
C13 N1 N2 104.79(18) . . ?
C13 N1 Co1 126.95(15) . . ?
N2 N1 Co1 127.04(13) . . ?
C15 N2 N1 111.02(17) . . ?
C15 N2 C6 128.53(18) . . ?
N1 N2 C6 120.45(16) . . ?
C16 N3 N4 106.1(2) . . ?
C16 N3 Co1 124.30(19) . . ?
N4 N3 Co1 126.38(17) . . ?
C18 N4 N3 109.9(2) . . ?
C18 N4 C7 128.1(2) . . ?
N3 N4 C7 121.8(2) . . ?
C6 C1 C2 117.6(2) . . ?
C6 C1 C12 123.3(2) . . ?
C2 C1 C12 119.0(2) . . ?
C3 C2 C1 120.6(3) . . ?
C4 C3 C2 120.2(3) . . ?
C3 C4 C5 120.6(3) . . ?
C6 C5 C4 119.1(3) . . ?
C5 C6 C1 121.9(2) . . ?
C5 C6 N2 118.5(2) . . ?
C1 C6 N2 119.7(2) . . ?
C8 C7 C12 122.0(3) . . ?
C8 C7 N4 118.1(3) . . ?
C12 C7 N4 119.9(2) . . ?
C9 C8 C7 119.5(4) . . ?
C10 C9 C8 119.9(3) . . ?
C9 C10 C11 121.3(3) . . ?
C10 C11 C12 119.6(3) . . ?
C7 C12 C11 117.6(2) . . ?
C7 C12 C1 122.8(2) . . ?
C11 C12 C1 119.5(2) . . ?
N1 C13 C14 111.1(2) . . ?
C15 C14 C13 105.3(2) . . ?
N2 C15 C14 107.8(2) . . ?
N3 C16 C17 110.9(3) . . ?
C18 C17 C16 104.7(3) . . ?
N4 C18 C17 108.4(3) . . ?

loop_
_geom_bond_atom_site_label_1
_geom_bond_atom_site_label_2
_geom_bond_distance
_geom_bond_site_symmetry_2
_geom_bond_publ_flag
Co1 N1 2.024(2) . ?
Co1 N3 2.032(2) . ?
Co1 Cl2 2.2538(12) . ?
Co1 Cl1 2.2559(13) . ?
N1 C13 1.349(3) . ?
N1 N2 1.365(2) . ?
N2 C15 1.344(3) . ?
N2 C6 1.450(3) . ?
N3 C16 1.334(4) . ?
N3 N4 1.352(3) . ?
N4 C18 1.341(4) . ?
N4 C7 1.438(4) . ?
C1 C6 1.389(3) . ?
C1 C2 1.411(4) . ?
C1 C12 1.499(4) . ?
C2 C3 1.393(5) . ?
C3 C4 1.360(5) . ?
C4 C5 1.401(4) . ?
C5 C6 1.381(4) . ?
C7 C8 1.388(4) . ?
C7 C12 1.397(4) . ?
C8 C9 1.371(6) . ?
C9 C10 1.375(7) . ?
C10 C11 1.394(5) . ?
C11 C12 1.403(4) . ?
C13 C14 1.383(4) . ?
C14 C15 1.375(4) . ?
C16 C17 1.381(5) . ?
C17 C18 1.373(5) . ?
